data_7034060
loop_
_publ_author_name
'Tziotzi, Thomais G.'
'Kalofolias, Dimitris A.'
'Tzimopoulos, Demetrios I.'
'Siczek, Milosz'
'Lis, Tadeusz'
'Inglis, Ross'
'Milios, Constantinos J.'

_publ_section_title
;
 A family of [Mn(III)6Ln(III)2] rod-like clusters.
;
_journal_issue 13
_journal_name_full 'Dalton transactions (Cambridge, England : 2003)'
_journal_page_first 6082
_journal_page_last 6088
_journal_paper_doi 10.1039/c5dt00300h
_journal_volume 44
_journal_year 2015
_chemical_formula_moiety 'C90 H96 Er2 Mn6 N12 O42, 6(C2 H3 N), 0.5(H2 O)'
_chemical_formula_sum 'C102 H115 Er2 Mn6 N18 O42.5'
_chemical_formula_weight 2937.27
_chemical_name_systematic
;
 ?
;
_space_group_crystal_system triclinic
_space_group_IT_number 2
_space_group_name_Hall '-P 1'
_space_group_name_H-M_alt 'P -1'
_symmetry_space_group_name_Hall '-P 1'
_symmetry_space_group_name_H-M 'P -1'
_atom_sites_solution_hydrogens mixed
_audit_creation_method SHELXL-2013
_audit_update_record
;
2015-01-21 deposited with the CCDC.
2015-02-16 downloaded from the CCDC.
;
_cell_angle_alpha 90.99(3)
_cell_angle_beta 108.18(3)
_cell_angle_gamma 111.68(4)
_cell_formula_units_Z 1
_cell_length_a 13.514(4)
_cell_length_b 14.234(5)
_cell_length_c 16.827(5)
_cell_measurement_reflns_used 7736
_cell_measurement_temperature 100(2)
_cell_measurement_theta_max 28.56
_cell_measurement_theta_min 2.80
_cell_volume 2825.3(19)
_computing_cell_refinement 'CrysAlis PRO (Agilent, 2011)'
_computing_data_collection 'CrysAlis CCD (Oxford Diffraction, 2011)'
_computing_data_reduction 'CrysAlis PRO (Agilent, 2011)'
_computing_structure_refinement 'SHELXL-2013 (Sheldrick, 2013)'
_computing_structure_solution 'SHELXL-2013 (Sheldrick, 2013)'
_diffrn_ambient_temperature 100(2)
_diffrn_measured_fraction_theta_full 0.998
_diffrn_measured_fraction_theta_max 0.971
_diffrn_measurement_device_type 'Kuma KM-4-CCD \k-geometry'
_diffrn_measurement_method \w
_diffrn_radiation_type MoK\a
_diffrn_radiation_wavelength 0.71073
_diffrn_reflns_av_R_equivalents 0.1085
_diffrn_reflns_av_unetI/netI 0.1754
_diffrn_reflns_Laue_measured_fraction_full 0.998
_diffrn_reflns_Laue_measured_fraction_max 0.971
_diffrn_reflns_limit_h_max 17
_diffrn_reflns_limit_h_min -18
_diffrn_reflns_limit_k_max 18
_diffrn_reflns_limit_k_min -18
_diffrn_reflns_limit_l_max 18
_diffrn_reflns_limit_l_min -22
_diffrn_reflns_number 35579
_diffrn_reflns_point_group_measured_fraction_full 0.998
_diffrn_reflns_point_group_measured_fraction_max 0.971
_diffrn_reflns_theta_full 25.500
_diffrn_reflns_theta_max 28.561
_diffrn_reflns_theta_min 2.804
_exptl_absorpt_coefficient_mu 2.212
_exptl_absorpt_correction_T_max 0.901
_exptl_absorpt_correction_T_min 0.770
_exptl_absorpt_correction_type analytical
_exptl_absorpt_process_details
;
CrysAlis PRO, Oxford Diffraction Ltd.,
Analytical numeric absorption correction using a
multifaceted crystal model based on expressions
 derived by R.C. Clark & J.S. Reid.
(Clark, R. C. & Reid, J. S. (1995). Acta Cryst. A51, 887-897)
;
_exptl_crystal_colour black
_exptl_crystal_density_diffrn 1.726
_exptl_crystal_description block
_exptl_crystal_F_000 1479
_exptl_crystal_size_max 0.150
_exptl_crystal_size_mid 0.080
_exptl_crystal_size_min 0.050
_refine_diff_density_max 1.211
_refine_diff_density_min -0.856
_refine_diff_density_rms 0.154
_refine_ls_extinction_method none
_refine_ls_goodness_of_fit_ref 1.011
_refine_ls_hydrogen_treatment constr
_refine_ls_matrix_type full
_refine_ls_number_parameters 786
_refine_ls_number_reflns 13963
_refine_ls_number_restraints 2
_refine_ls_restrained_S_all 1.011
_refine_ls_R_factor_all 0.1221
_refine_ls_R_factor_gt 0.0582
_refine_ls_shift/su_max 0.001
_refine_ls_shift/su_mean 0.000
_refine_ls_structure_factor_coef Fsqd
_refine_ls_weighting_details
;
 w=1/[\s^2^(Fo^2^)+(0.0150P)^2^]
 where P=(Fo^2^+2Fc^2^)/3
;
_refine_ls_weighting_scheme calc
_refine_ls_wR_factor_gt 0.0891
_refine_ls_wR_factor_ref 0.0971
_reflns_Friedel_coverage 0.000
_reflns_number_gt 7765
_reflns_number_total 13963
_reflns_threshold_expression 'I > 2\s(I)'
_cod_data_source_file c5dt00300h2.cif
_cod_data_source_block 4
_cod_depositor_comments 'Adding full bibliography for 7034059--7034060.cif.'
_cod_original_cell_volume 2825.3(18)
_cod_original_formula_sum 'C102 H115 Er2 Mn6 N18 O42.50'
_cod_database_code 7034060
_shelx_space_group_comment
;
The symmetry employed for this shelxl refinement is uniquely defined
by the following loop, which should always be used as a source of
symmetry information in preference to the above space-group names.
They are only intended as comments.
;
_shelx_estimated_absorpt_t_min 0.733
_shelx_estimated_absorpt_t_max 0.897
_shelxl_version_number 2013-2

loop_
_space_group_symop_operation_xyz
'x, y, z'
'-x, -y, -z'

loop_
_atom_site_label
_atom_site_type_symbol
_atom_site_fract_x
_atom_site_fract_y
_atom_site_fract_z
_atom_site_U_iso_or_equiv
_atom_site_adp_type
_atom_site_occupancy
_atom_site_site_symmetry_order
_atom_site_calc_flag
_atom_site_refinement_flags_posn
_atom_site_refinement_flags_adp
_atom_site_refinement_flags_occupancy
_atom_site_disorder_assembly
_atom_site_disorder_group
Er Er 0.67450(2) 0.63798(3) 0.66263(2) 0.02239(9) Uani 1 1 d . . . . .
Mn1 Mn 0.49645(7) 0.45893(7) 0.74813(5) 0.0228(2) Uani 1 1 d . . . . .
Mn2 Mn 0.67152(7) 0.39800(7) 0.68157(5) 0.0221(2) Uani 1 1 d . . . . .
Mn3 Mn 0.42407(7) 0.42020(7) 0.55136(5) 0.0207(2) Uani 1 1 d . . . . .
O1 O 0.5593(3) 0.4538(3) 0.6489(2) 0.0199(9) Uani 1 1 d . . . . .
O2 O 0.5132(3) 0.5905(3) 0.5367(2) 0.0192(9) Uani 1 1 d . . . . .
H2 H 0.4737 0.6272 0.5299 0.023 Uiso 1 1 calc R U . . .
O1A O 0.4115(3) 0.3226(3) 0.7537(2) 0.0246(10) Uani 1 1 d . . . . .
C1A C 0.3175(5) 0.3433(5) 0.8493(4) 0.0257(16) Uani 1 1 d . . . . .
C2A C 0.3424(5) 0.2831(5) 0.7960(4) 0.0282(16) Uani 1 1 d . . . . .
C3A C 0.2896(5) 0.1732(5) 0.7858(4) 0.0300(16) Uani 1 1 d . . . . .
H3A H 0.3028 0.1326 0.7481 0.036 Uiso 1 1 calc R U . . .
C4A C 0.2216(5) 0.1284(5) 0.8299(4) 0.0349(18) Uani 1 1 d . . . . .
H4A H 0.1896 0.0558 0.8234 0.042 Uiso 1 1 calc R U . . .
C5A C 0.1262(5) 0.1323(5) 0.9302(4) 0.0335(17) Uani 1 1 d . . . . .
H5A H 0.0961 0.0597 0.9235 0.040 Uiso 1 1 calc R U . . .
C6A C 0.1007(5) 0.1839(6) 0.9836(4) 0.0345(18) Uani 1 1 d . . . . .
H6A H 0.0546 0.1478 1.0147 0.041 Uiso 1 1 calc R U . . .
C7A C 0.1422(5) 0.2898(6) 0.9930(4) 0.0324(17) Uani 1 1 d . . . . .
H7A H 0.1239 0.3267 1.0299 0.039 Uiso 1 1 calc R U . . .
C8A C 0.2099(5) 0.3406(6) 0.9484(4) 0.0305(16) Uani 1 1 d . . . . .
H8A H 0.2368 0.4131 0.9543 0.037 Uiso 1 1 calc R U . . .
C9A C 0.2409(5) 0.2900(5) 0.8946(4) 0.0261(16) Uani 1 1 d . . . . .
C10A C 0.1956(5) 0.1823(5) 0.8845(4) 0.0258(15) Uani 1 1 d . . . . .
C11A C 0.3650(5) 0.4517(5) 0.8603(4) 0.0233(15) Uani 1 1 d . . . . .
H11A H 0.3440 0.4865 0.8967 0.028 Uiso 1 1 calc R U . . .
N1A N 0.4342(4) 0.5069(4) 0.8253(3) 0.0212(12) Uani 1 1 d . . . . .
C12A C 0.4716(5) 0.6200(5) 0.8369(4) 0.0231(15) Uani 1 1 d . . . . .
C13A C 0.4844(5) 0.6666(5) 0.9230(4) 0.0309(16) Uani 1 1 d D . . . .
H13B H 0.5438 0.6539 0.9667 0.046 Uiso 1 1 d R U . A .
H13C H 0.5053 0.7405 0.9247 0.046 Uiso 1 1 d R U . . .
H13L H 0.4125 0.6356 0.9334 0.046 Uiso 0.873(7) 1 d R U P . .
O13A O 0.378(2) 0.667(3) 0.925(2) 0.050 Uiso 0.127(7) 1 d D U P A 1
H13A H 0.3626 0.6349 0.9645 0.075 Uiso 0.127(7) 1 d R U P A 1
C14A C 0.5878(5) 0.6610(5) 0.8260(4) 0.0261(15) Uani 1 1 d . . . . .
H14A H 0.6084 0.7328 0.8153 0.031 Uiso 1 1 calc R U . . .
H14B H 0.6465 0.6589 0.8779 0.031 Uiso 1 1 calc R U . . .
O14A O 0.5811(3) 0.5985(3) 0.7562(2) 0.0261(10) Uani 1 1 d . . . . .
C15A C 0.3866(5) 0.6443(5) 0.7643(4) 0.0266(15) Uani 1 1 d D . . . .
H15A H 0.4095 0.7193 0.7687 0.032 Uiso 1 1 d R U . . .
H15I H 0.3875 0.6193 0.7093 0.032 Uiso 1 1 d R U . . .
H15J H 0.3122 0.6162 0.7716 0.032 Uiso 0.127(7) 1 d R U P . .
O15A O 0.2745(4) 0.5980(4) 0.7672(3) 0.0339(16) Uani 0.873(7) 1 d D . P . .
H15D H 0.2594 0.6378 0.7975 0.051 Uiso 0.873(7) 1 d R U P . .
O1B O 0.5691(3) 0.2625(3) 0.6805(2) 0.0264(10) Uani 1 1 d . . . . .
C1B C 0.6979(5) 0.1932(5) 0.7638(4) 0.0283(16) Uani 1 1 d . . . . .
C2B C 0.5912(5) 0.1905(5) 0.7196(4) 0.0241(15) Uani 1 1 d . . . . .
C3B C 0.4929(5) 0.0990(5) 0.7108(4) 0.0349(17) Uani 1 1 d . . . . .
H3B H 0.4200 0.0963 0.6788 0.042 Uiso 1 1 calc R U . . .
C4B C 0.5014(6) 0.0163(5) 0.7471(4) 0.0374(18) Uani 1 1 d . . . . .
H4B H 0.4352 -0.0432 0.7402 0.045 Uiso 1 1 calc R U . . .
C5B C 0.6160(6) -0.0623(6) 0.8376(4) 0.048(2) Uani 1 1 d . . . . .
H5B H 0.5489 -0.1155 0.8388 0.058 Uiso 1 1 calc R U . . .
C6B C 0.7218(7) -0.0660(6) 0.8785(5) 0.065(3) Uani 1 1 d . . . . .
H6B H 0.7263 -0.1225 0.9063 0.079 Uiso 1 1 calc R U . . .
C7B C 0.8205(6) 0.0133(6) 0.8784(5) 0.050(2) Uani 1 1 d . . . . .
H7B H 0.8920 0.0094 0.9035 0.060 Uiso 1 1 calc R U . . .
C8B C 0.8138(6) 0.0957(6) 0.8423(5) 0.050(2) Uani 1 1 d . . . . .
H8B H 0.8820 0.1502 0.8445 0.060 Uiso 1 1 calc R U . . .
C9B C 0.7087(5) 0.1048(5) 0.8010(4) 0.0328(17) Uani 1 1 d . . . . .
C10B C 0.6096(6) 0.0192(5) 0.7953(4) 0.0342(17) Uani 1 1 d . . . . .
C11B C 0.7983(5) 0.2832(5) 0.7727(4) 0.0261(15) Uani 1 1 d . . . . .
H11B H 0.8690 0.2795 0.8020 0.031 Uiso 1 1 calc R U . . .
N1B N 0.8024(4) 0.3670(4) 0.7453(3) 0.0224(12) Uani 1 1 d . . . . .
C12B C 0.9129(5) 0.4565(5) 0.7640(4) 0.0270(15) Uani 1 1 d . . . . .
C13B C 1.0042(5) 0.4597(6) 0.8458(4) 0.044(2) Uani 1 1 d D . . . .
H13E H 1.0754 0.5171 0.8515 0.066 Uiso 1 1 d R U . B .
H13F H 1.0155 0.3956 0.8449 0.066 Uiso 1 1 d R U . . .
H13G H 0.9805 0.4687 0.8939 0.066 Uiso 0.828(8) 1 d R U P . .
O13B O 0.966(2) 0.445(2) 0.9153(14) 0.050 Uiso 0.172(8) 1 d D U P B 2
H13H H 0.8973 0.4358 0.8998 0.075 Uiso 0.172(8) 1 d R U P B 2
C14B C 0.8833(5) 0.5501(5) 0.7708(4) 0.0338(17) Uani 1 1 d . . . . .
H14C H 0.8740 0.5595 0.8261 0.041 Uiso 1 1 calc R U . . .
H14D H 0.9456 0.6123 0.7670 0.041 Uiso 1 1 calc R U . . .
O14B O 0.7782(3) 0.5348(3) 0.7022(2) 0.0246(10) Uani 1 1 d . . . . .
C15B C 0.9475(5) 0.4508(5) 0.6870(4) 0.0345(17) Uani 1 1 d D . . . .
H15E H 0.9650 0.3894 0.6844 0.041 Uiso 1 1 d R U . . .
H15F H 0.8822 0.4419 0.6355 0.041 Uiso 1 1 d R U . . .
H15G H 1.0165 0.5121 0.6941 0.052 Uiso 0.172(8) 1 d R U P . .
O15B O 1.0403(4) 0.5360(4) 0.6855(3) 0.0441(19) Uani 0.828(8) 1 d D . P . .
H15B H 1.1125 0.5582 0.7101 0.066 Uiso 0.828(8) 1 d R U P . .
O1C O 0.6639(3) 0.3509(3) 0.5512(2) 0.0245(10) Uani 1 1 d . . . . .
C1C C 0.7448(5) 0.3006(5) 0.4596(4) 0.0222(14) Uani 1 1 d . . . . .
C2C C 0.6862(5) 0.2799(5) 0.5192(4) 0.0251(15) Uani 1 1 d . . . . .
C3C C 0.6528(5) 0.1806(5) 0.5414(4) 0.0290(16) Uani 1 1 d . . . . .
H3C H 0.6095 0.1644 0.5780 0.035 Uiso 1 1 calc R U . . .
C4C C 0.6801(5) 0.1083(5) 0.5126(4) 0.0314(16) Uani 1 1 d . . . . .
H4C H 0.6581 0.0434 0.5310 0.038 Uiso 1 1 calc R U . . .
C5C C 0.7733(6) 0.0513(5) 0.4283(4) 0.0387(18) Uani 1 1 d . . . . .
H5C H 0.7575 -0.0113 0.4508 0.046 Uiso 1 1 calc R U . . .
C6C C 0.8268(6) 0.0671(6) 0.3703(5) 0.047(2) Uani 1 1 d . . . . .
H6C H 0.8495 0.0165 0.3537 0.057 Uiso 1 1 calc R U . . .
C7C C 0.8483(5) 0.1575(6) 0.3352(5) 0.0392(18) Uani 1 1 d . . . . .
H7C H 0.8819 0.1672 0.2924 0.047 Uiso 1 1 calc R U . . .
C8C C 0.8205(5) 0.2322(5) 0.3631(4) 0.0346(17) Uani 1 1 d . . . . .
H8C H 0.8363 0.2939 0.3394 0.042 Uiso 1 1 calc R U . . .
C9C C 0.7698(5) 0.2211(5) 0.4248(4) 0.0269(15) Uani 1 1 d . . . . .
C10C C 0.7407(5) 0.1262(5) 0.4557(4) 0.0295(16) Uani 1 1 d . . . . .
C11C C 0.7912(5) 0.3993(5) 0.4416(4) 0.0246(15) Uani 1 1 d . . . . .
H11C H 0.8312 0.4100 0.4028 0.030 Uiso 1 1 calc R U . . .
N1C N 0.7823(4) 0.4786(4) 0.4758(3) 0.0295(13) Uani 1 1 d . . . . .
H1C H 0.7452 0.4653 0.5116 0.035 Uiso 1 1 calc R U . . .
C12C C 0.8260(5) 0.5870(5) 0.4624(4) 0.0216(14) Uani 1 1 d . . . . .
C13C C 0.9485(5) 0.6211(5) 0.4656(4) 0.0300(16) Uani 1 1 d . . . . .
H13I H 0.9959 0.6160 0.5215 0.045 Uiso 1 1 calc R U . . .
H13J H 0.9761 0.6921 0.4551 0.045 Uiso 1 1 calc R U . . .
H13K H 0.9523 0.5770 0.4221 0.045 Uiso 1 1 calc R U . . .
C14C C 0.7527(4) 0.5970(5) 0.3773(3) 0.0209(14) Uani 1 1 d . . . . .
H14E H 0.7734 0.6703 0.3716 0.025 Uiso 1 1 calc R U . . .
H14F H 0.7664 0.5640 0.3319 0.025 Uiso 1 1 calc R U . . .
O14C O 0.6352(3) 0.5505(3) 0.3678(2) 0.0227(10) Uani 1 1 d . . . . .
C15C C 0.8201(5) 0.6463(5) 0.5355(4) 0.0232(15) Uani 1 1 d . . . . .
H15K H 0.8760 0.6434 0.5889 0.028 Uiso 1 1 calc R U . . .
H1HL H 0.8407 0.7188 0.5274 0.028 Uiso 1 1 calc R U . . .
O15C O 0.7121(3) 0.6074(3) 0.5423(2) 0.0210(10) Uani 1 1 d . . . . .
O1W O 0.3663(3) 0.2539(3) 0.5645(2) 0.0258(10) Uani 1 1 d . . . . .
H1W1 H 0.4218 0.2469 0.6025 0.039 Uiso 1 1 d R U . . .
H2W1 H 0.3567 0.2249 0.5159 0.039 Uiso 1 1 d R U . . .
O11 O 0.8789(3) 0.7556(3) 0.6990(2) 0.0274(10) Uani 1 1 d . . . . .
O21 O 0.8000(3) 0.7514(3) 0.7924(3) 0.0343(11) Uani 1 1 d . . . . .
N1 N 0.8869(5) 0.7902(4) 0.7716(3) 0.0304(13) Uani 1 1 d . . . . .
O31 O 0.9742(4) 0.8573(4) 0.8195(3) 0.0404(12) Uani 1 1 d . . . . .
O12 O 0.6990(4) 0.8017(3) 0.6074(3) 0.0314(11) Uani 1 1 d . . . . .
O22 O 0.5764(4) 0.7561(4) 0.6699(3) 0.0362(12) Uani 1 1 d . . . . .
N2 N 0.6258(5) 0.8217(5) 0.6294(3) 0.0330(14) Uani 1 1 d . . . . .
O32 O 0.6023(4) 0.8952(4) 0.6115(3) 0.0549(15) Uani 1 1 d . . . . .
O13 O 0.6549(3) 0.4420(3) 0.8160(2) 0.0324(11) Uani 1 1 d . . . . .
N3 N 0.6762(5) 0.4159(4) 0.8917(3) 0.0333(14) Uani 1 1 d . . . . .
O23 O 0.6116(4) 0.4172(4) 0.9298(3) 0.0470(14) Uani 1 1 d . . . . .
O33 O 0.7584(5) 0.3954(5) 0.9200(3) 0.079(2) Uani 1 1 d . . . . .
N4 N -0.0024(6) 0.2231(7) 0.7055(5) 0.077(2) Uani 1 1 d . . . . .
C1 C -0.0404(7) 0.1372(8) 0.6932(6) 0.056(2) Uani 1 1 d . . . . .
C2 C -0.0878(8) 0.0293(7) 0.6761(7) 0.092(4) Uani 1 1 d . . . . .
H2A H -0.1600 0.0027 0.6863 0.138 Uiso 1 1 calc R U . . .
H2B H -0.0354 0.0028 0.7131 0.138 Uiso 1 1 calc R U . . .
H2C H -0.1007 0.0075 0.6168 0.138 Uiso 1 1 calc R U . . .
N5 N 0.2216(7) 0.7172(6) 0.8593(5) 0.083(3) Uani 1 1 d . . . . .
C3 C 0.1953(7) 0.7506(7) 0.9062(6) 0.061(3) Uani 1 1 d . . . . .
C4 C 0.1659(9) 0.7991(9) 0.9692(6) 0.105(4) Uani 1 1 d . . . . .
H4D H 0.1394 0.7495 1.0053 0.158 Uiso 1 1 calc R U . . .
H4E H 0.1058 0.8220 0.9397 0.158 Uiso 1 1 calc R U . . .
H4F H 0.2331 0.8581 1.0041 0.158 Uiso 1 1 calc R U . . .
N6 N 0.3650(9) -0.0186(9) 0.9157(9) 0.158(6) Uani 1 1 d . . . . .
C5 C 0.4382(10) 0.0550(10) 0.9278(7) 0.090(4) Uani 1 1 d . . . . .
C6 C 0.5288(9) 0.1503(9) 0.9370(6) 0.090(3) Uani 1 1 d . . . . .
H6D H 0.5745 0.1431 0.9040 0.135 Uiso 1 1 calc R U . . .
H6E H 0.5763 0.1723 0.9968 0.135 Uiso 1 1 calc R U . . .
H6F H 0.4982 0.2014 0.9165 0.135 Uiso 1 1 calc R U . . .
O2W O 0.953(3) 0.916(3) 0.479(2) 0.148(14) Uani 0.25 1 d . . P . .
H1W2 H 0.9823 0.9770 0.4724 0.222 Uiso 0.25 1 d R U P . .
H2W2 H 0.8951 0.8794 0.4373 0.222 Uiso 0.25 1 d R U P . .

loop_
_atom_site_aniso_label
_atom_site_aniso_U_11
_atom_site_aniso_U_22
_atom_site_aniso_U_33
_atom_site_aniso_U_23
_atom_site_aniso_U_13
_atom_site_aniso_U_12
Er 0.02007(15) 0.03253(19) 0.01840(15) 0.00910(13) 0.00821(12) 0.01297(13)
Mn1 0.0220(5) 0.0339(6) 0.0186(5) 0.0086(5) 0.0098(4) 0.0151(5)
Mn2 0.0182(5) 0.0317(6) 0.0209(5) 0.0113(5) 0.0076(4) 0.0136(4)
Mn3 0.0183(5) 0.0327(6) 0.0163(5) 0.0102(4) 0.0078(4) 0.0137(4)
O1 0.019(2) 0.031(3) 0.017(2) 0.0102(19) 0.0067(18) 0.0167(19)
O2 0.019(2) 0.027(2) 0.016(2) 0.0084(19) 0.0030(17) 0.0158(19)
O1A 0.026(2) 0.030(3) 0.025(2) 0.010(2) 0.014(2) 0.014(2)
C1A 0.024(3) 0.044(5) 0.015(3) 0.010(3) 0.005(3) 0.021(3)
C2A 0.018(3) 0.046(5) 0.023(3) 0.015(3) 0.004(3) 0.017(3)
C3A 0.033(4) 0.032(4) 0.034(4) 0.014(3) 0.015(3) 0.019(3)
C4A 0.035(4) 0.031(4) 0.049(4) 0.027(4) 0.026(4) 0.013(3)
C5A 0.038(4) 0.029(4) 0.034(4) 0.010(3) 0.016(3) 0.009(3)
C6A 0.023(4) 0.062(6) 0.025(4) 0.020(4) 0.014(3) 0.018(4)
C7A 0.017(3) 0.056(5) 0.022(3) 0.010(4) 0.003(3) 0.014(3)
C8A 0.029(4) 0.050(5) 0.020(3) 0.011(3) 0.014(3) 0.020(3)
C9A 0.017(3) 0.052(5) 0.016(3) 0.012(3) 0.005(3) 0.021(3)
C10A 0.027(3) 0.040(4) 0.020(3) 0.012(3) 0.008(3) 0.023(3)
C11A 0.026(3) 0.033(4) 0.015(3) 0.006(3) 0.009(3) 0.015(3)
N1A 0.019(3) 0.032(3) 0.015(3) 0.007(2) 0.008(2) 0.010(2)
C12A 0.028(3) 0.033(4) 0.018(3) 0.010(3) 0.010(3) 0.020(3)
C13A 0.031(4) 0.045(5) 0.027(4) 0.008(3) 0.013(3) 0.024(3)
C14A 0.025(3) 0.034(4) 0.025(3) 0.007(3) 0.010(3) 0.016(3)
O14A 0.023(2) 0.040(3) 0.018(2) 0.008(2) 0.0108(19) 0.011(2)
C15A 0.028(3) 0.036(4) 0.023(3) 0.007(3) 0.015(3) 0.015(3)
O15A 0.015(3) 0.047(4) 0.046(3) 0.005(3) 0.013(2) 0.018(2)
O1B 0.029(2) 0.030(3) 0.031(2) 0.014(2) 0.012(2) 0.022(2)
C1B 0.021(3) 0.038(4) 0.027(4) 0.012(3) -0.001(3) 0.020(3)
C2B 0.027(3) 0.023(4) 0.023(3) 0.006(3) 0.013(3) 0.007(3)
C3B 0.022(3) 0.056(5) 0.027(4) 0.012(4) 0.005(3) 0.018(3)
C4B 0.030(4) 0.033(4) 0.038(4) 0.010(3) -0.002(3) 0.011(3)
C5B 0.041(4) 0.037(5) 0.051(5) 0.018(4) -0.003(4) 0.012(4)
C6B 0.052(5) 0.033(5) 0.076(6) 0.027(5) -0.016(5) 0.008(4)
C7B 0.042(4) 0.036(5) 0.062(5) 0.013(4) 0.000(4) 0.020(4)
C8B 0.043(4) 0.037(5) 0.056(5) 0.023(4) -0.001(4) 0.014(4)
C9B 0.028(4) 0.034(4) 0.032(4) 0.006(3) 0.002(3) 0.015(3)
C10B 0.038(4) 0.029(4) 0.029(4) 0.003(3) -0.002(3) 0.016(3)
C11B 0.018(3) 0.043(4) 0.029(4) 0.015(3) 0.013(3) 0.021(3)
N1B 0.017(3) 0.031(3) 0.022(3) 0.011(2) 0.007(2) 0.012(2)
C12B 0.022(3) 0.035(4) 0.030(3) 0.015(3) 0.006(3) 0.019(3)
C13B 0.025(4) 0.058(5) 0.035(4) 0.020(4) 0.006(3) 0.005(4)
C14B 0.024(3) 0.041(5) 0.036(4) 0.015(4) 0.010(3) 0.012(3)
O14B 0.019(2) 0.037(3) 0.024(2) 0.014(2) 0.0081(19) 0.016(2)
C15B 0.029(4) 0.040(5) 0.048(4) 0.026(4) 0.026(3) 0.017(3)
O15B 0.028(3) 0.060(4) 0.049(4) 0.018(3) 0.019(3) 0.017(3)
O1C 0.026(2) 0.035(3) 0.021(2) 0.014(2) 0.0094(19) 0.019(2)
C1C 0.021(3) 0.027(4) 0.024(3) 0.003(3) 0.008(3) 0.014(3)
C2C 0.016(3) 0.034(4) 0.024(3) 0.004(3) 0.006(3) 0.009(3)
C3C 0.037(4) 0.027(4) 0.033(4) 0.009(3) 0.023(3) 0.014(3)
C4C 0.035(4) 0.026(4) 0.035(4) 0.014(3) 0.009(3) 0.015(3)
C5C 0.044(4) 0.026(4) 0.043(4) 0.001(4) 0.012(4) 0.012(4)
C6C 0.038(4) 0.048(5) 0.064(5) -0.009(4) 0.025(4) 0.020(4)
C7C 0.030(4) 0.042(5) 0.051(5) 0.004(4) 0.020(4) 0.014(4)
C8C 0.028(4) 0.040(5) 0.034(4) 0.006(4) 0.015(3) 0.008(3)
C9C 0.019(3) 0.031(4) 0.027(3) -0.003(3) 0.006(3) 0.008(3)
C10C 0.025(3) 0.039(4) 0.027(4) 0.003(3) 0.003(3) 0.020(3)
C11C 0.023(3) 0.040(4) 0.018(3) 0.003(3) 0.006(3) 0.021(3)
N1C 0.020(3) 0.050(4) 0.021(3) 0.016(3) 0.009(2) 0.015(3)
C12C 0.018(3) 0.026(4) 0.024(3) 0.009(3) 0.009(3) 0.010(3)
C13C 0.032(4) 0.048(5) 0.021(3) 0.008(3) 0.015(3) 0.022(3)
C14C 0.015(3) 0.032(4) 0.017(3) 0.010(3) 0.010(3) 0.007(3)
O14C 0.014(2) 0.038(3) 0.020(2) 0.009(2) 0.0085(18) 0.0113(19)
C15C 0.015(3) 0.032(4) 0.028(3) 0.009(3) 0.009(3) 0.013(3)
O15C 0.015(2) 0.036(3) 0.017(2) 0.008(2) 0.0071(18) 0.0137(19)
O1W 0.030(2) 0.029(3) 0.019(2) 0.012(2) 0.0077(19) 0.013(2)
O11 0.027(2) 0.032(3) 0.022(2) 0.000(2) 0.012(2) 0.006(2)
O21 0.026(2) 0.044(3) 0.027(2) -0.001(2) 0.014(2) 0.004(2)
N1 0.031(3) 0.034(4) 0.029(3) 0.009(3) 0.014(3) 0.012(3)
O31 0.033(3) 0.038(3) 0.041(3) 0.000(3) 0.013(2) 0.004(2)
O12 0.033(3) 0.026(3) 0.041(3) 0.003(2) 0.018(2) 0.014(2)
O22 0.044(3) 0.044(3) 0.033(3) 0.010(2) 0.016(2) 0.028(2)
N2 0.035(3) 0.042(4) 0.024(3) 0.009(3) 0.009(3) 0.018(3)
O32 0.059(3) 0.040(3) 0.076(4) 0.032(3) 0.028(3) 0.026(3)
O13 0.029(2) 0.057(3) 0.021(2) 0.021(2) 0.013(2) 0.023(2)
N3 0.040(3) 0.042(4) 0.022(3) 0.008(3) 0.013(3) 0.018(3)
O23 0.043(3) 0.085(4) 0.031(3) 0.021(3) 0.023(2) 0.036(3)
O33 0.077(4) 0.167(6) 0.042(3) 0.041(4) 0.020(3) 0.099(5)
N4 0.070(5) 0.080(6) 0.088(6) 0.035(5) 0.018(5) 0.044(5)
C1 0.044(5) 0.053(6) 0.072(6) 0.027(5) 0.016(5) 0.022(5)
C2 0.083(7) 0.044(6) 0.110(8) 0.015(6) 0.008(7) 0.004(5)
N5 0.118(7) 0.099(7) 0.075(6) 0.010(5) 0.062(6) 0.069(6)
C3 0.057(6) 0.078(7) 0.049(5) 0.019(5) 0.008(5) 0.036(5)
C4 0.113(9) 0.177(12) 0.063(6) 0.017(8) 0.027(7) 0.100(9)
N6 0.095(8) 0.117(10) 0.261(15) 0.124(11) 0.046(9) 0.048(7)
C5 0.068(8) 0.082(9) 0.112(9) 0.045(8) 0.016(7) 0.032(7)
C6 0.089(8) 0.125(10) 0.062(6) -0.013(7) 0.006(6) 0.066(8)
O2W 0.17(3) 0.18(3) 0.14(3) 0.06(3) 0.03(3) 0.14(3)

loop_
_atom_type_symbol
_atom_type_description
_atom_type_scat_dispersion_real
_atom_type_scat_dispersion_imag
_atom_type_scat_source
C C 0.0033 0.0016 'International Tables Vol C Tables 4.2.6.8 and 6.1.1.4'
H H 0.0000 0.0000 'International Tables Vol C Tables 4.2.6.8 and 6.1.1.4'
N N 0.0061 0.0033 'International Tables Vol C Tables 4.2.6.8 and 6.1.1.4'
O O 0.0106 0.0060 'International Tables Vol C Tables 4.2.6.8 and 6.1.1.4'
Mn Mn 0.3368 0.7283 'International Tables Vol C Tables 4.2.6.8 and 6.1.1.4'
Er Er -0.2586 4.9576 'International Tables Vol C Tables 4.2.6.8 and 6.1.1.4'

loop_
_geom_angle_atom_site_label_1
_geom_angle_atom_site_label_2
_geom_angle_atom_site_label_3
_geom_angle
_geom_angle_site_symmetry_1
_geom_angle_site_symmetry_3
O14A Er O15C 154.99(14) . .
O14A Er O14B 97.21(14) . .
O15C Er O14B 76.84(13) . .
O14A Er O2 97.85(13) . .
O15C Er O2 66.72(13) . .
O14B Er O2 122.02(14) . .
O14A Er O21 74.03(15) . .
O15C Er O21 129.01(14) . .
O14B Er O21 87.21(15) . .
O2 Er O21 150.67(14) . .
O14A Er O1 66.04(14) . .
O15C Er O1 89.81(14) . .
O14B Er O1 64.75(13) . .
O2 Er O1 71.45(13) . .
O21 Er O1 126.30(14) . .
O14A Er O12 118.10(15) . .
O15C Er O12 79.04(14) . .
O14B Er O12 137.96(14) . .
O2 Er O12 77.32(14) . .
O21 Er O12 81.88(15) . .
O1 Er O12 148.74(13) . .
O14A Er O11 125.01(14) . .
O15C Er O11 77.28(14) . .
O14B Er O11 74.21(14) . .
O2 Er O11 133.32(13) . .
O21 Er O11 51.73(14) . .
O1 Er O11 138.81(13) . .
O12 Er O11 67.18(14) . .
O14A Er O22 68.56(15) . .
O15C Er O22 120.84(14) . .
O14B Er O22 161.83(13) . .
O2 Er O22 72.67(14) . .
O21 Er O22 78.18(15) . .
O1 Er O22 115.90(14) . .
O12 Er O22 50.86(15) . .
O11 Er O22 104.12(15) . .
O14A Er N1 99.48(15) . .
O15C Er N1 103.34(15) . .
O14B Er N1 80.45(15) . .
O2 Er N1 149.40(14) . .
O21 Er N1 25.70(14) . .
O1 Er N1 138.95(13) . .
O12 Er N1 72.30(15) . .
O11 Er N1 26.05(13) . .
O22 Er N1 90.56(15) . .
O14A Er Mn3 130.19(10) . 2_666
O15C Er Mn3 32.67(9) . 2_666
O14B Er Mn3 101.37(10) . 2_666
O2 Er Mn3 34.16(9) . 2_666
O21 Er Mn3 151.84(11) . 2_666
O1 Er Mn3 81.08(9) . 2_666
O12 Er Mn3 73.78(11) . 2_666
O11 Er Mn3 104.50(10) . 2_666
O22 Er Mn3 96.57(10) . 2_666
N1 Er Mn3 128.89(11) . 2_666
O14A Er Mn2 81.76(11) . .
O15C Er Mn2 80.81(10) . .
O14B Er Mn2 31.93(10) . .
O2 Er Mn2 96.83(10) . .
O21 Er Mn2 109.44(11) . .
O1 Er Mn2 32.86(8) . .
O12 Er Mn2 159.71(10) . .
O11 Er Mn2 105.97(10) . .
O22 Er Mn2 146.26(11) . .
N1 Er Mn2 110.45(11) . .
Mn3 Er Mn2 90.39(4) 2_666 .
O14A Mn1 O1A 172.79(18) . .
O14A Mn1 N1A 83.4(2) . .
O1A Mn1 N1A 90.25(19) . .
O14A Mn1 O1 80.88(17) . .
O1A Mn1 O1 106.03(17) . .
N1A Mn1 O1 160.11(18) . .
O14A Mn1 O14C 95.23(16) . 2_666
O1A Mn1 O14C 88.92(16) . 2_666
N1A Mn1 O14C 96.57(17) . 2_666
O1 Mn1 O14C 72.90(14) . 2_666
O14A Mn1 O13 88.33(17) . .
O1A Mn1 O13 90.92(17) . .
N1A Mn1 O13 112.61(17) . .
O1 Mn1 O13 79.13(14) . .
O14C Mn1 O13 150.81(16) 2_666 .
O14A Mn1 Mn3 93.69(13) . .
O1A Mn1 Mn3 93.15(13) . .
N1A Mn1 Mn3 132.71(13) . .
O1 Mn1 Mn3 37.31(10) . .
O14C Mn1 Mn3 36.48(10) 2_666 .
O13 Mn1 Mn3 114.47(12) . .
O14A Mn1 Er 36.39(12) . .
O1A Mn1 Er 150.39(13) . .
N1A Mn1 Er 119.14(15) . .
O1 Mn1 Er 44.50(11) . .
O14C Mn1 Er 84.43(11) 2_666 .
O13 Mn1 Er 81.40(11) . .
Mn3 Mn1 Er 64.97(5) . .
O14B Mn2 O1 85.82(17) . .
O14B Mn2 O1B 170.50(17) . .
O1 Mn2 O1B 95.70(16) . .
O14B Mn2 N1B 85.09(19) . .
O1 Mn2 N1B 163.67(19) . .
O1B Mn2 N1B 91.13(19) . .
O14B Mn2 O1C 99.62(17) . .
O1 Mn2 O1C 97.36(15) . .
O1B Mn2 O1C 89.51(17) . .
N1B Mn2 O1C 97.52(17) . .
O14B Mn2 O13 84.57(16) . .
O1 Mn2 O13 77.29(15) . .
O1B Mn2 O13 86.62(17) . .
N1B Mn2 O13 88.36(17) . .
O1C Mn2 O13 173.03(14) . .
O14B Mn2 Er 41.11(11) . .
O1 Mn2 Er 44.77(12) . .
O1B Mn2 Er 140.03(12) . .
N1B Mn2 Er 125.38(16) . .
O1C Mn2 Er 99.83(11) . .
O13 Mn2 Er 79.61(11) . .
O14C Mn3 O15C 94.11(16) 2_666 2_666
O14C Mn3 O1 83.06(16) 2_666 .
O15C Mn3 O1 176.67(18) 2_666 .
O14C Mn3 O2 171.63(16) 2_666 2_666
O15C Mn3 O2 83.75(15) 2_666 2_666
O1 Mn3 O2 98.79(15) . 2_666
O14C Mn3 O1W 92.69(16) 2_666 .
O15C Mn3 O1W 90.31(16) 2_666 .
O1 Mn3 O1W 91.59(16) . .
O2 Mn3 O1W 95.41(16) 2_666 .
O14C Mn3 O2 95.02(16) 2_666 .
O15C Mn3 O2 95.71(15) 2_666 .
O1 Mn3 O2 82.81(15) . .
O2 Mn3 O2 77.19(17) 2_666 .
O1W Mn3 O2 169.85(14) . .
O14C Mn3 Mn1 42.65(11) 2_666 .
O15C Mn3 Mn1 136.05(12) 2_666 .
O1 Mn3 Mn1 41.48(11) . .
O2 Mn3 Mn1 140.19(11) 2_666 .
O1W Mn3 Mn1 85.48(11) . .
O2 Mn3 Mn1 95.73(10) . .
O14C Mn3 Er 134.63(11) 2_666 2_666
O15C Mn3 Er 40.64(11) 2_666 2_666
O1 Mn3 Er 142.02(12) . 2_666
O2 Mn3 Er 43.26(10) 2_666 2_666
O1W Mn3 Er 90.97(11) . 2_666
O2 Mn3 Er 88.31(10) . 2_666
Mn1 Mn3 Er 175.25(4) . 2_666
O14C Mn3 Er 85.99(12) 2_666 .
O15C Mn3 Er 136.81(13) 2_666 .
O1 Mn3 Er 41.43(12) . .
O2 Mn3 Er 90.03(12) 2_666 .
O1W Mn3 Er 132.87(10) . .
O2 Mn3 Er 41.53(9) . .
Mn1 Mn3 Er 62.39(4) . .
Er Mn3 Er 122.33(4) 2_666 .
Mn2 O1 Mn3 132.8(2) . .
Mn2 O1 Mn1 109.55(16) . .
Mn3 O1 Mn1 101.22(16) . .
Mn2 O1 Er 102.36(16) . .
Mn3 O1 Er 107.44(16) . .
Mn1 O1 Er 98.73(15) . .
Mn3 O2 Mn3 102.81(17) 2_666 .
Mn3 O2 Er 102.57(15) 2_666 .
Mn3 O2 Er 98.03(13) . .
Mn3 O2 H2 116.9 2_666 .
Mn3 O2 H2 116.9 . .
Er O2 H2 116.9 . .
C2A O1A Mn1 131.3(4) . .
C11A C1A C2A 122.2(6) . .
C11A C1A C9A 119.7(6) . .
C2A C1A C9A 118.1(6) . .
O1A C2A C1A 123.2(6) . .
O1A C2A C3A 117.1(6) . .
C1A C2A C3A 119.7(6) . .
C4A C3A C2A 119.8(7) . .
C4A C3A H3A 120.1 . .
C2A C3A H3A 120.1 . .
C3A C4A C10A 123.7(7) . .
C3A C4A H4A 118.2 . .
C10A C4A H4A 118.2 . .
C6A C5A C10A 122.0(7) . .
C6A C5A H5A 119.0 . .
C10A C5A H5A 119.0 . .
C5A C6A C7A 119.8(6) . .
C5A C6A H6A 120.1 . .
C7A C6A H6A 120.1 . .
C8A C7A C6A 119.2(7) . .
C8A C7A H7A 120.4 . .
C6A C7A H7A 120.4 . .
C7A C8A C9A 122.6(7) . .
C7A C8A H8A 118.7 . .
C9A C8A H8A 118.7 . .
C8A C9A C10A 117.2(6) . .
C8A C9A C1A 123.4(6) . .
C10A C9A C1A 119.4(6) . .
C4A C10A C5A 121.5(7) . .
C4A C10A C9A 119.3(6) . .
C5A C10A C9A 119.1(6) . .
N1A C11A C1A 125.6(6) . .
N1A C11A H11A 117.2 . .
C1A C11A H11A 117.2 . .
C11A N1A C12A 120.4(5) . .
C11A N1A Mn1 127.4(5) . .
C12A N1A Mn1 112.1(4) . .
N1A C12A C13A 114.4(5) . .
N1A C12A C14A 105.0(5) . .
C13A C12A C14A 108.7(5) . .
N1A C12A C15A 106.5(5) . .
C13A C12A C15A 112.5(5) . .
C14A C12A C15A 109.4(5) . .
O13A C13A C12A 111.6(16) . .
O13A C13A H13B 129.2 . .
C12A C13A H13B 109.4 . .
O13A C13A H13C 83.5 . .
C12A C13A H13C 109.5 . .
H13B C13A H13C 109.5 . .
C12A C13A H13L 109.6 . .
H13B C13A H13L 109.5 . .
H13C C13A H13L 109.5 . .
C13A O13A H13A 108.7 . .
H13L O13A H13A 75.9 . .
O14A C14A C12A 108.0(5) . .
O14A C14A H14A 110.1 . .
C12A C14A H14A 110.1 . .
O14A C14A H14B 110.1 . .
C12A C14A H14B 110.1 . .
H14A C14A H14B 108.4 . .
C14A O14A Mn1 115.0(3) . .
C14A O14A Er 130.1(4) . .
Mn1 O14A Er 114.3(2) . .
O15A C15A C12A 111.1(5) . .
O15A C15A H15A 109.2 . .
C12A C15A H15A 109.2 . .
O15A C15A H15I 109.6 . .
C12A C15A H15I 109.7 . .
H15A C15A H15I 108.0 . .
C12A C15A H15J 108.3 . .
H15A C15A H15J 106.5 . .
H15I C15A H15J 115.0 . .
C15A O15A H15D 112.5 . .
H15J O15A H15D 102.4 . .
C2B O1B Mn2 128.5(4) . .
C2B C1B C11B 120.5(5) . .
C2B C1B C9B 119.7(6) . .
C11B C1B C9B 119.8(5) . .
O1B C2B C1B 126.2(5) . .
O1B C2B C3B 114.5(5) . .
C1B C2B C3B 119.2(6) . .
C4B C3B C2B 121.9(6) . .
C4B C3B H3B 119.1 . .
C2B C3B H3B 119.1 . .
C3B C4B C10B 119.7(6) . .
C3B C4B H4B 120.1 . .
C10B C4B H4B 120.1 . .
C10B C5B C6B 119.9(7) . .
C10B C5B H5B 120.1 . .
C6B C5B H5B 120.1 . .
C7B C6B C5B 120.0(7) . .
C7B C6B H6B 120.0 . .
C5B C6B H6B 120.0 . .
C8B C7B C6B 119.6(7) . .
C8B C7B H7B 120.2 . .
C6B C7B H7B 120.2 . .
C7B C8B C9B 123.0(7) . .
C7B C8B H8B 118.5 . .
C9B C8B H8B 118.5 . .
C10B C9B C8B 116.2(6) . .
C10B C9B C1B 119.1(6) . .
C8B C9B C1B 124.7(6) . .
C5B C10B C9B 120.9(6) . .
C5B C10B C4B 118.9(6) . .
C9B C10B C4B 120.3(6) . .
N1B C11B C1B 127.1(5) . .
N1B C11B H11B 116.5 . .
C1B C11B H11B 116.5 . .
C11B N1B C12B 121.1(5) . .
C11B N1B Mn2 126.2(4) . .
C12B N1B Mn2 112.6(3) . .
N1B C12B C15B 105.2(5) . .
N1B C12B C13B 114.3(5) . .
C15B C12B C13B 112.4(5) . .
N1B C12B C14B 104.3(5) . .
C15B C12B C14B 110.8(5) . .
C13B C12B C14B 109.5(6) . .
O13B C13B C12B 113.1(13) . .
O13B C13B H13E 119.4 . .
C12B C13B H13E 109.5 . .
O13B C13B H13F 94.5 . .
C12B C13B H13F 109.6 . .
H13E C13B H13F 109.5 . .
C12B C13B H13G 109.3 . .
H13E C13B H13G 109.5 . .
H13F C13B H13G 109.5 . .
C13B O13B H13H 110.0 . .
H13G O13B H13H 102.4 . .
O14B C14B C12B 109.4(5) . .
O14B C14B H14C 109.8 . .
C12B C14B H14C 109.8 . .
O14B C14B H14D 109.8 . .
C12B C14B H14D 109.8 . .
H14C C14B H14D 108.2 . .
C14B O14B Mn2 111.7(3) . .
C14B O14B Er 132.6(4) . .
Mn2 O14B Er 106.96(16) . .
O15B C15B C12B 114.8(6) . .
O15B C15B H15E 108.7 . .
C12B C15B H15E 108.6 . .
O15B C15B H15F 108.3 . .
C12B C15B H15F 108.7 . .
H15E C15B H15F 107.5 . .
C12B C15B H15G 108.2 . .
H15E C15B H15G 108.9 . .
H15F C15B H15G 114.9 . .
C15B O15B H15B 135.2 . .
H15G O15B H15B 122.7 . .
C2C O1C Mn2 133.2(3) . .
C11C C1C C2C 121.2(6) . .
C11C C1C C9C 118.2(6) . .
C2C C1C C9C 120.2(6) . .
O1C C2C C3C 121.4(6) . .
O1C C2C C1C 120.7(6) . .
C3C C2C C1C 117.9(6) . .
C4C C3C C2C 122.2(6) . .
C4C C3C H3C 118.9 . .
C2C C3C H3C 118.9 . .
C3C C4C C10C 121.9(6) . .
C3C C4C H4C 119.1 . .
C10C C4C H4C 119.1 . .
C6C C5C C10C 121.2(7) . .
C6C C5C H5C 119.4 . .
C10C C5C H5C 119.4 . .
C5C C6C C7C 120.2(7) . .
C5C C6C H6C 119.9 . .
C7C C6C H6C 119.9 . .
C8C C7C C6C 119.2(7) . .
C8C C7C H7C 120.4 . .
C6C C7C H7C 120.4 . .
C7C C8C C9C 122.6(7) . .
C7C C8C H8C 118.7 . .
C9C C8C H8C 118.7 . .
C8C C9C C10C 117.8(6) . .
C8C C9C C1C 124.3(6) . .
C10C C9C C1C 117.8(6) . .
C4C C10C C5C 121.6(6) . .
C4C C10C C9C 119.7(6) . .
C5C C10C C9C 118.7(6) . .
N1C C11C C1C 123.1(6) . .
N1C C11C H11C 118.4 . .
C1C C11C H11C 118.4 . .
C11C N1C C12C 129.2(5) . .
C11C N1C H1C 115.4 . .
C12C N1C H1C 115.4 . .
N1C C12C C14C 108.9(5) . .
N1C C12C C15C 104.9(5) . .
C14C C12C C15C 112.7(5) . .
N1C C12C C13C 109.9(5) . .
C14C C12C C13C 110.0(5) . .
C15C C12C C13C 110.3(5) . .
C12C C13C H13I 109.5 . .
C12C C13C H13J 109.5 . .
H13I C13C H13J 109.5 . .
C12C C13C H13K 109.5 . .
H13I C13C H13K 109.5 . .
H13J C13C H13K 109.5 . .
O14C C14C C12C 111.0(4) . .
O14C C14C H14E 109.4 . .
C12C C14C H14E 109.4 . .
O14C C14C H14F 109.4 . .
C12C C14C H14F 109.4 . .
H14E C14C H14F 108.0 . .
C14C O14C Mn3 123.2(3) . 2_666
C14C O14C Mn1 122.0(3) . 2_666
Mn3 O14C Mn1 100.87(16) 2_666 2_666
O15C C15C C12C 112.2(5) . .
O15C C15C H15K 109.2 . .
C12C C15C H15K 109.2 . .
O15C C15C H1HL 109.2 . .
C12C C15C H1HL 109.2 . .
H15K C15C H1HL 107.9 . .
C15C O15C Mn3 123.3(3) . 2_666
C15C O15C Er 124.3(3) . .
Mn3 O15C Er 106.69(16) 2_666 .
Mn3 O1W H1W1 106.5 . .
Mn3 O1W H2W1 103.3 . .
H1W1 O1W H2W1 109.6 . .
N1 O11 Er 93.4(3) . .
N1 O21 Er 98.4(4) . .
O31 N1 O21 121.5(5) . .
O31 N1 O11 122.2(5) . .
O21 N1 O11 116.3(5) . .
O31 N1 Er 176.6(4) . .
O21 N1 Er 55.9(3) . .
O11 N1 Er 60.5(3) . .
N2 O12 Er 98.6(4) . .
N2 O22 Er 96.3(4) . .
O32 N2 O22 122.5(6) . .
O32 N2 O12 123.3(6) . .
O22 N2 O12 114.2(5) . .
N3 O13 Mn1 122.5(4) . .
N3 O13 Mn2 138.1(4) . .
Mn1 O13 Mn2 90.00(14) . .
O33 N3 O23 125.1(5) . .
O33 N3 O13 118.1(6) . .
O23 N3 O13 116.8(5) . .
N4 C1 C2 178.7(11) . .
C1 C2 H2A 109.5 . .
C1 C2 H2B 109.5 . .
H2A C2 H2B 109.5 . .
C1 C2 H2C 109.5 . .
H2A C2 H2C 109.5 . .
H2B C2 H2C 109.5 . .
N5 C3 C4 177.2(11) . .
C3 C4 H4D 109.5 . .
C3 C4 H4E 109.5 . .
H4D C4 H4E 109.5 . .
C3 C4 H4F 109.5 . .
H4D C4 H4F 109.5 . .
H4E C4 H4F 109.5 . .
N6 C5 C6 175.8(14) . .
C5 C6 H6D 109.5 . .
C5 C6 H6E 109.5 . .
H6D C6 H6E 109.5 . .
C5 C6 H6F 109.5 . .
H6D C6 H6F 109.5 . .
H6E C6 H6F 109.5 . .
H1W2 O2W H2W2 113.9 . .

loop_
_geom_bond_atom_site_label_1
_geom_bond_atom_site_label_2
_geom_bond_distance
_geom_bond_site_symmetry_2
Er O14A 2.266(4) .
Er O15C 2.307(4) .
Er O14B 2.353(4) .
Er O2 2.383(4) .
Er O21 2.408(4) .
Er O1 2.468(4) .
Er O12 2.470(4) .
Er O11 2.510(4) .
Er O22 2.518(4) .
Er N1 2.878(6) .
Er Mn3 3.3933(16) 2_666
Er Mn2 3.4228(16) .
Mn1 O14A 1.868(4) .
Mn1 O1A 1.876(4) .
Mn1 N1A 1.984(5) .
Mn1 O1 2.108(4) .
Mn1 O14C 2.153(4) 2_666
Mn1 O13 2.193(4) .
Mn1 Mn3 3.1212(17) .
Mn2 O14B 1.893(4) .
Mn2 O1 1.901(4) .
Mn2 O1B 1.909(4) .
Mn2 N1B 1.970(5) .
Mn2 O1C 2.243(4) .
Mn2 O13 2.435(4) .
Mn3 O14C 1.889(4) 2_666
Mn3 O15C 1.912(4) 2_666
Mn3 O1 1.929(4) .
Mn3 O2 1.952(4) 2_666
Mn3 O1W 2.241(4) .
Mn3 O2 2.331(4) .
Mn3 Er 3.3934(16) 2_666
O2 Mn3 1.952(4) 2_666
O2 H2 0.8600 .
O1A C2A 1.317(7) .
C1A C11A 1.417(9) .
C1A C2A 1.424(9) .
C1A C9A 1.470(8) .
C2A C3A 1.440(9) .
C3A C4A 1.345(8) .
C3A H3A 0.9500 .
C4A C10A 1.391(9) .
C4A H4A 0.9500 .
C5A C6A 1.350(9) .
C5A C10A 1.398(8) .
C5A H5A 0.9500 .
C6A C7A 1.386(9) .
C6A H6A 0.9500 .
C7A C8A 1.373(8) .
C7A H7A 0.9500 .
C8A C9A 1.396(8) .
C8A H8A 0.9500 .
C9A C10A 1.409(9) .
C11A N1A 1.286(7) .
C11A H11A 0.9500 .
N1A C12A 1.488(8) .
C12A C13A 1.514(8) .
C12A C14A 1.532(8) .
C12A C15A 1.538(8) .
C13A O13A 1.447(19) .
C13A H13B 0.9800 .
C13A H13C 0.9800 .
C13A H13L 0.9800 .
O13A H13L 0.7346 .
O13A H13A 0.8400 .
C14A O14A 1.420(7) .
C14A H14A 0.9900 .
C14A H14B 0.9900 .
C15A O15A 1.429(7) .
C15A H15A 0.9899 .
C15A H15I 0.9900 .
C15A H15J 0.9843 .
O15A H15J 0.4588 .
O15A H15D 0.8728 .
O1B C2B 1.304(6) .
C1B C2B 1.387(8) .
C1B C11B 1.445(8) .
C1B C9B 1.450(8) .
C2B C3B 1.440(8) .
C3B C4B 1.362(8) .
C3B H3B 0.9500 .
C4B C10B 1.417(8) .
C4B H4B 0.9500 .
C5B C10B 1.388(9) .
C5B C6B 1.401(9) .
C5B H5B 0.9500 .
C6B C7B 1.393(10) .
C6B H6B 0.9500 .
C7B C8B 1.349(9) .
C7B H7B 0.9500 .
C8B C9B 1.428(9) .
C8B H8B 0.9500 .
C9B C10B 1.413(9) .
C11B N1B 1.274(7) .
C11B H11B 0.9500 .
N1B C12B 1.496(8) .
C12B C15B 1.519(8) .
C12B C13B 1.522(8) .
C12B C14B 1.537(9) .
C13B O13B 1.408(17) .
C13B H13E 0.9800 .
C13B H13F 0.9800 .
C13B H13G 0.9800 .
O13B H13G 0.5296 .
O13B H13H 0.8400 .
C14B O14B 1.462(7) .
C14B H14C 0.9900 .
C14B H14D 0.9900 .
C15B O15B 1.393(7) .
C15B H15E 0.9900 .
C15B H15F 0.9900 .
C15B H15G 0.9853 .
O15B H15G 0.4363 .
O15B H15B 0.8599 .
O1C C2C 1.308(7) .
C1C C11C 1.393(8) .
C1C C2C 1.433(8) .
C1C C9C 1.456(8) .
C2C C3C 1.412(8) .
C3C C4C 1.344(9) .
C3C H3C 0.9500 .
C4C C10C 1.412(9) .
C4C H4C 0.9500 .
C5C C6C 1.362(9) .
C5C C10C 1.414(9) .
C5C H5C 0.9500 .
C6C C7C 1.395(9) .
C6C H6C 0.9500 .
C7C C8C 1.371(9) .
C7C H7C 0.9500 .
C8C C9C 1.393(8) .
C8C H8C 0.9500 .
C9C C10C 1.418(8) .
C11C N1C 1.319(7) .
C11C H11C 0.9500 .
N1C C12C 1.483(7) .
N1C H1C 0.8800 .
C12C C14C 1.511(7) .
C12C C15C 1.520(8) .
C12C C13C 1.526(8) .
C13C H13I 0.9800 .
C13C H13J 0.9800 .
C13C H13K 0.9800 .
C14C O14C 1.431(6) .
C14C H14E 0.9900 .
C14C H14F 0.9900 .
O14C Mn3 1.890(4) 2_666
O14C Mn1 2.153(4) 2_666
C15C O15C 1.399(6) .
C15C H15K 0.9900 .
C15C H1HL 0.9900 .
O15C Mn3 1.912(4) 2_666
O1W H1W1 0.8598 .
O1W H2W1 0.8601 .
O11 N1 1.266(6) .
O21 N1 1.261(6) .
N1 O31 1.225(6) .
O12 N2 1.277(6) .
O22 N2 1.275(6) .
N2 O32 1.218(7) .
O13 N3 1.308(6) .
N3 O33 1.208(6) .
N3 O23 1.239(6) .
N4 C1 1.123(10) .
C1 C2 1.413(12) .
C2 H2A 0.9800 .
C2 H2B 0.9800 .
C2 H2C 0.9800 .
N5 C3 1.123(10) .
C3 C4 1.482(13) .
C4 H4D 0.9800 .
C4 H4E 0.9800 .
C4 H4F 0.9800 .
N6 C5 1.104(12) .
C5 C6 1.418(14) .
C6 H6D 0.9800 .
C6 H6E 0.9800 .
C6 H6F 0.9800 .
O2W H1W2 0.8349 .
O2W H2W2 0.8504 .

loop_
_geom_hbond_atom_site_label_D
_geom_hbond_atom_site_label_H
_geom_hbond_atom_site_label_A
_geom_hbond_distance_DH
_geom_hbond_distance_HA
_geom_hbond_distance_DA
_geom_hbond_angle_DHA
_geom_hbond_site_symmetry_A
O2 H2 O1C 0.86 2.07 2.814(5) 144.6 2_666
C11A H11A O13A 0.95 2.44 3.15(4) 131.7 .
O13A H13A O23 0.84 1.92 2.72(4) 158.2 2_667
C14A H14A O22 0.99 2.40 2.963(7) 115.4 .
C15A H15I O14C 0.99 2.59 3.390(8) 137.6 2_666
O15A H15D N5 0.87 1.83 2.700(9) 177.6 .
O13B H13H N1B 0.84 2.50 2.90(3) 110.4 .
O13B H13H O33 0.84 1.89 2.66(3) 150.8 .
C15B H15E N4 0.99 2.57 3.549(10) 167.8 1_655
O15B H15B O15A 0.86 1.95 2.804(7) 175.7 1_655
C3C H3C O1B 0.95 2.51 3.263(8) 136.3 .
C11C H11C O15B 0.95 2.54 3.487(8) 171.1 2_766
C13C H13K O15B 0.98 2.45 3.431(9) 178.9 2_766
C14C H14F O15A 0.99 2.60 3.494(8) 150.5 2_666
O1W H1W1 O1B 0.86 1.94 2.783(5) 165.8 .
O1W H2W1 O12 0.86 1.95 2.754(6) 155.2 2_666
O1W H2W1 N2 0.86 2.63 3.464(7) 165.2 2_666
C4 H4E O31 0.98 2.44 3.365(11) 157.1 1_455
C6 H6E O13A 0.98 2.39 3.05(4) 124.1 2_667
N1C H1C O1C 0.88 1.86 2.584(6) 137.7 .
